data_7044104
loop_
_publ_author_name
'CANAC, Yves'
'Lugan, No\"el'
'Benaissa, Idir'
'Taakili, Rachid'

_publ_section_title
;
 A Convenient Access to N-Phosphonio-Substituted NHC Metal Complexes [M =
 Ag(I), Rh(I), Pd(II)]
;
_journal_name_full 'Dalton Trans.'
_journal_paper_doi 10.1039/C7DT02759A
_journal_year 2017
_chemical_formula_moiety '2(C41 H46 Br N2 P Rh), C4 H10 O, 2(Br)'
_chemical_formula_sum 'C86 H102 Br4 N4 O P2 Rh2'
_chemical_formula_weight 1795.08
_space_group_IT_number 15
_symmetry_cell_setting monoclinic
_symmetry_Int_Tables_number 15
_symmetry_space_group_name_Hall '-C 2yc'
_symmetry_space_group_name_H-M 'C 1 2/c 1'
_atom_sites_solution_hydrogens mixed
_audit_creation_date 2016-12-01T19:13:35-00:00
_audit_creation_method 'WinGX routine CIF_UPDATE'
_audit_update_record
;
2017-06-26 deposited with the CCDC.
2017-09-04 downloaded from the CCDC.
;
_cell_angle_alpha 90
_cell_angle_beta 129.8210(10)
_cell_angle_gamma 90
_cell_formula_units_Z 4
_cell_length_a 35.5534(8)
_cell_length_b 10.8950(3)
_cell_length_c 26.8665(11)
_cell_measurement_reflns_used 9999
_cell_measurement_temperature 100(2)
_cell_measurement_theta_max 36.29
_cell_measurement_theta_min 1.80
_cell_measurement_wavelength 0.71073
_cell_volume 7993.0(4)
_computing_structure_refinement 'SHELXL-2014/7 (Sheldrick, 2014)'
_diffrn_ambient_temperature 100(2)
_diffrn_measured_fraction_theta_full 0.999
_diffrn_measured_fraction_theta_max 0.999
_diffrn_measurement_device_type 'Bruker APEX II'
_diffrn_measurement_method 'phi and omega scans'
_diffrn_radiation_monochromator graphite
_diffrn_radiation_probe x-ray
_diffrn_radiation_source 'Incoatec I\mS Microsource '
_diffrn_radiation_type MoK\a
_diffrn_radiation_wavelength 0.71073
_diffrn_reflns_av_R_equivalents 0.0283
_diffrn_reflns_av_unetI/netI 0.0103
_diffrn_reflns_Laue_measured_fraction_full 0.999
_diffrn_reflns_Laue_measured_fraction_max 0.999
_diffrn_reflns_limit_h_max 44
_diffrn_reflns_limit_h_min -44
_diffrn_reflns_limit_k_max 13
_diffrn_reflns_limit_k_min -13
_diffrn_reflns_limit_l_max 33
_diffrn_reflns_limit_l_min -33
_diffrn_reflns_number 116957
_diffrn_reflns_point_group_measured_fraction_full 0.999
_diffrn_reflns_point_group_measured_fraction_max 0.999
_diffrn_reflns_theta_full 25.242
_diffrn_reflns_theta_max 26.371
_diffrn_reflns_theta_min 2.292
_diffrn_standards_decay_% 0
_diffrn_standards_interval_count 0
_diffrn_standards_number 0
_exptl_absorpt_coefficient_mu 2.500
_exptl_absorpt_correction_T_max 0.7462
_exptl_absorpt_correction_T_min 0.5561
_exptl_absorpt_correction_type multi-scan
_exptl_absorpt_process_details
;
'SADABS, Sheldrick, Bruker, 2000'
;
_exptl_crystal_colour yellow
_exptl_crystal_density_diffrn 1.492
_exptl_crystal_density_method 'not measured'
_exptl_crystal_description block
_exptl_crystal_F_000 3656.0
_exptl_crystal_size_max 0.15
_exptl_crystal_size_mid 0.15
_exptl_crystal_size_min 0.08
_refine_diff_density_max 0.544
_refine_diff_density_min -0.637
_refine_diff_density_rms 0.055
_refine_ls_extinction_method none
_refine_ls_goodness_of_fit_ref 0.911
_refine_ls_hydrogen_treatment mixed
_refine_ls_matrix_type full
_refine_ls_number_parameters 474
_refine_ls_number_reflns 8173
_refine_ls_number_restraints 4
_refine_ls_restrained_S_all 0.91
_refine_ls_R_factor_all 0.0199
_refine_ls_R_factor_gt 0.0183
_refine_ls_shift/su_max 0.002
_refine_ls_shift/su_mean 0
_refine_ls_structure_factor_coef Fsqd
_refine_ls_weighting_details 'w=1/[\s^2^(Fo^2^)+(0.0282P)^2^+20.2649P] where P=(Fo^2^+2Fc^2^)/3'
_refine_ls_weighting_scheme calc
_refine_ls_wR_factor_gt 0.0487
_refine_ls_wR_factor_ref 0.05
_reflns_Friedel_coverage 0
_reflns_number_gt 7764
_reflns_number_total 8173
_reflns_threshold_expression 'I > 2\s(I)'
_cod_data_source_file c7dt02759a2.cif
_cod_data_source_block 5Br
_cod_original_sg_symbol_H-M 'C 2/c'
_cod_database_code 7044104

loop_
_symmetry_equiv_pos_as_xyz
'x, y, z'
'-x, y, -z+1/2'
'x+1/2, y+1/2, z'
'-x+1/2, y+1/2, -z+1/2'
'-x, -y, -z'
'x, -y, z-1/2'
'-x+1/2, -y+1/2, -z'
'x+1/2, -y+1/2, z-1/2'

loop_
_atom_site_label
_atom_site_type_symbol
_atom_site_fract_x
_atom_site_fract_y
_atom_site_fract_z
_atom_site_U_iso_or_equiv
_atom_site_adp_type
_atom_site_occupancy
_atom_site_site_symmetry_order
_atom_site_calc_flag
_atom_site_refinement_flags_posn
_atom_site_refinement_flags_adp
_atom_site_refinement_flags_occupancy
_atom_site_disorder_assembly
_atom_site_disorder_group
C60A C 0.95046(19) 0.9542(4) 0.7102(3) 0.0344(10) Uani 0.5 1 d . . P A 1
H60A H 0.9544 1.0368 0.7264 0.041 Uiso 0.5 1 calc R U P A 1
H60B H 0.9358 0.9587 0.6649 0.041 Uiso 0.5 1 calc R U P A 1
C61 C 0.92009(9) 0.8799(2) 0.71814(12) 0.0406(5) Uani 1 1 d . . . A 1
H61A H 0.9118 0.8038 0.6952 0.061 Uiso 0.5 1 calc R U P A 1
H61B H 0.8906 0.9239 0.7011 0.061 Uiso 0.5 1 calc R U P A 1
H61C H 0.938 0.8634 0.7633 0.061 Uiso 0.5 1 calc R U P A 1
O1 O 1 0.88782(18) 0.75 0.0335(5) Uani 1 2 d S T P A 1
C60B C 0.9679(2) 0.9579(4) 0.7497(3) 0.0413(11) Uani 0.5 1 d . . P B 2
H60C H 0.9601 1.0327 0.7252 0.05 Uiso 0.5 1 calc R U P B 2
H60D H 0.9823 0.9802 0.7937 0.05 Uiso 0.5 1 calc R U P B 2
H61D H 0.9259 0.821 0.7484 0.048 Uiso 0.5 1 calc R U P B 2
H61E H 0.9116 0.8389 0.6802 0.048 Uiso 0.5 1 calc R U P B 2
H61F H 0.8939 0.9338 0.7053 0.048 Uiso 0.5 1 calc R U P B 2
C1 C 0.14597(5) 1.02454(14) 0.52594(7) 0.0124(3) Uani 1 1 d . . . . .
C2 C 0.13890(6) 1.19294(15) 0.47072(8) 0.0170(3) Uani 1 1 d . . . . .
H2 H 0.1311 1.2719 0.4537 0.02 Uiso 1 1 calc R U . . .
C3 C 0.16107(6) 1.10554(15) 0.46246(8) 0.0164(3) Uani 1 1 d . . . . .
H3 H 0.1716 1.1122 0.4386 0.02 Uiso 1 1 calc R U . . .
C4 C 0.18624(6) 0.88697(14) 0.49784(8) 0.0138(3) Uani 1 1 d . . . . .
H4A H 0.1927 0.8355 0.5321 0.017 Uiso 1 1 calc R U . . .
H4B H 0.2171 0.9021 0.5072 0.017 Uiso 1 1 calc R U . . .
C5 C 0.15148(6) 0.82052(14) 0.43316(8) 0.0140(3) Uani 1 1 d . . . . .
H5A H 0.1423 0.8746 0.3983 0.017 Uiso 1 1 calc R U . . .
H5B H 0.122 0.7971 0.4258 0.017 Uiso 1 1 calc R U . . .
C6 C 0.17706(6) 0.70539(14) 0.43410(8) 0.0142(3) Uani 1 1 d . . . . .
H6A H 0.1926 0.6616 0.4745 0.017 Uiso 1 1 calc R U . . .
H6B H 0.2025 0.7304 0.4326 0.017 Uiso 1 1 calc R U . . .
C11 C 0.10854(6) 1.21322(14) 0.53194(8) 0.0137(3) Uani 1 1 d . . . . .
C12 C 0.05937(6) 1.19721(15) 0.50318(8) 0.0174(3) Uani 1 1 d . . . . .
C13 C 0.04030(6) 1.27180(16) 0.52444(9) 0.0210(4) Uani 1 1 d . . . . .
H13 H 0.0078 1.2616 0.5064 0.025 Uiso 1 1 calc R U . . .
C14 C 0.06834(7) 1.36080(16) 0.57174(9) 0.0212(4) Uani 1 1 d . . . . .
C15 C 0.11697(7) 1.37423(15) 0.59907(8) 0.0190(3) Uani 1 1 d . . . . .
H15 H 0.1361 1.433 0.6312 0.023 Uiso 1 1 calc R U . . .
C16 C 0.13783(6) 1.30197(15) 0.57966(8) 0.0162(3) Uani 1 1 d . . . . .
C17 C 0.02678(7) 1.10732(17) 0.44896(10) 0.0258(4) Uani 1 1 d . . . . .
H17A H 0.0336 1.1097 0.4197 0.039 Uiso 1 1 calc R U . . .
H17B H -0.0069 1.1288 0.426 0.039 Uiso 1 1 calc R U . . .
H17C H 0.0328 1.0261 0.4665 0.039 Uiso 1 1 calc R U . . .
C18 C 0.04598(8) 1.4442(2) 0.59145(11) 0.0326(5) Uani 1 1 d . . . . .
H18A H 0.0391 1.5227 0.5709 0.049 Uiso 1 1 calc R U . . .
H18B H 0.0685 1.4545 0.6377 0.049 Uiso 1 1 calc R U . . .
H18C H 0.0161 1.4085 0.5783 0.049 Uiso 1 1 calc R U . . .
C19 C 0.19001(6) 1.32339(17) 0.60833(9) 0.0217(4) Uani 1 1 d . . . . .
H19A H 0.1906 1.3751 0.5799 0.032 Uiso 1 1 calc R U . . .
H19B H 0.2052 1.2462 0.6136 0.032 Uiso 1 1 calc R U . . .
H19C H 0.2075 1.3625 0.6498 0.032 Uiso 1 1 calc R U . . .
C21 C 0.09984(6) 0.68986(15) 0.29368(8) 0.0149(3) Uani 1 1 d . . . . .
C22 C 0.12475(7) 0.76877(18) 0.28298(9) 0.0260(4) Uani 1 1 d . . . . .
H22 H 0.1583 0.781 0.315 0.031 Uiso 1 1 calc R U . . .
C23 C 0.09899(8) 0.8289(2) 0.22407(10) 0.0358(5) Uani 1 1 d . . . . .
H23 H 0.1155 0.8809 0.2164 0.043 Uiso 1 1 calc R U . . .
C24 C 0.04900(7) 0.81283(18) 0.17640(9) 0.0283(4) Uani 1 1 d . . . . .
H24 H 0.0322 0.8531 0.1369 0.034 Uiso 1 1 calc R U . . .
C25 C 0.02426(7) 0.73666(18) 0.18787(9) 0.0247(4) Uani 1 1 d . . . . .
H25 H -0.0095 0.7272 0.1564 0.03 Uiso 1 1 calc R U . . .
C26 C 0.04970(6) 0.67432(17) 0.24624(8) 0.0205(3) Uani 1 1 d . . . . .
H26 H 0.0331 0.6219 0.2536 0.025 Uiso 1 1 calc R U . . .
C31 C 0.16657(6) 0.48504(15) 0.36041(8) 0.0142(3) Uani 1 1 d . . . . .
C32 C 0.15384(6) 0.46034(16) 0.30040(8) 0.0195(3) Uani 1 1 d . . . . .
H32 H 0.134 0.5146 0.266 0.023 Uiso 1 1 calc R U . . .
C33 C 0.17100(7) 0.35404(17) 0.29229(9) 0.0229(4) Uani 1 1 d . . . . .
H33 H 0.1628 0.3373 0.2524 0.028 Uiso 1 1 calc R U . . .
C34 C 0.20021(6) 0.27327(16) 0.34327(9) 0.0207(3) Uani 1 1 d . . . . .
H34 H 0.2103 0.2004 0.3371 0.025 Uiso 1 1 calc R U . . .
C35 C 0.21454(6) 0.30037(16) 0.40374(9) 0.0197(3) Uani 1 1 d . . . . .
H35 H 0.2354 0.2473 0.4383 0.024 Uiso 1 1 calc R U . . .
C36 C 0.19792(6) 0.40628(15) 0.41281(8) 0.0176(3) Uani 1 1 d . . . . .
H36 H 0.2075 0.4246 0.4533 0.021 Uiso 1 1 calc R U . . .
C41 C 0.09690(6) 0.52468(15) 0.37831(8) 0.0142(3) Uani 1 1 d . . . . .
C42 C 0.06503(6) 0.43471(16) 0.33299(8) 0.0178(3) Uani 1 1 d . . . . .
H42 H 0.0647 0.4166 0.2989 0.021 Uiso 1 1 calc R U . . .
C43 C 0.03395(6) 0.37250(16) 0.33862(9) 0.0207(3) Uani 1 1 d . . . . .
H43 H 0.0127 0.313 0.3084 0.025 Uiso 1 1 calc R U . . .
C44 C 0.03481(6) 0.39972(16) 0.38977(9) 0.0202(3) Uani 1 1 d . . . . .
H44 H 0.0131 0.3605 0.3928 0.024 Uiso 1 1 calc R U . . .
C45 C 0.06766(6) 0.48480(16) 0.43628(8) 0.0199(3) Uani 1 1 d . . . . .
H45 H 0.0688 0.5001 0.4712 0.024 Uiso 1 1 calc R U . . .
C46 C 0.09898(6) 0.54750(15) 0.43104(8) 0.0173(3) Uani 1 1 d . . . . .
H46 H 0.1212 0.6043 0.4625 0.021 Uiso 1 1 calc R U . . .
C51 C 0.16263(6) 0.73794(15) 0.64293(8) 0.0189(3) Uani 1 1 d D . . . .
C52 C 0.21693(7) 0.73048(17) 0.69959(9) 0.0255(4) Uani 1 1 d . . . . .
H52A H 0.228 0.6469 0.7036 0.031 Uiso 1 1 calc R U . . .
H52B H 0.2227 0.7507 0.7391 0.031 Uiso 1 1 calc R U . . .
C53 C 0.24695(6) 0.81747(18) 0.69210(9) 0.0242(4) Uani 1 1 d . . . . .
H53A H 0.2774 0.8368 0.7347 0.029 Uiso 1 1 calc R U . . .
H53B H 0.255 0.7758 0.6681 0.029 Uiso 1 1 calc R U . . .
C54 C 0.22052(6) 0.93584(16) 0.65763(8) 0.0178(3) Uani 1 1 d D . . . .
C55 C 0.19283(6) 1.00687(16) 0.66748(8) 0.0166(3) Uani 1 1 d D . . . .
C56 C 0.18650(6) 0.97820(17) 0.71720(8) 0.0203(3) Uani 1 1 d . . . . .
H56A H 0.1859 1.0542 0.7354 0.024 Uiso 1 1 calc R U . . .
H56B H 0.2142 0.9302 0.7522 0.024 Uiso 1 1 calc R U . . .
C57 C 0.13907(7) 0.90685(16) 0.68644(9) 0.0205(3) Uani 1 1 d . . . . .
H57A H 0.1411 0.8675 0.7204 0.025 Uiso 1 1 calc R U . . .
H57B H 0.1119 0.9641 0.6643 0.025 Uiso 1 1 calc R U . . .
C58 C 0.12913(6) 0.81091(15) 0.63907(8) 0.0176(3) Uani 1 1 d D . . . .
N1 N 0.12973(5) 1.14279(12) 0.50966(6) 0.0134(3) Uani 1 1 d . . . . .
N2 N 0.16521(5) 1.00360(12) 0.49644(6) 0.0127(3) Uani 1 1 d . . . . .
P1 P 0.13563(2) 0.60408(4) 0.36776(2) 0.01200(8) Uani 1 1 d . . . . .
Br1 Br 0.07304(2) 0.79558(2) 0.48394(2) 0.01925(5) Uani 1 1 d . . . . .
Br2 Br 0.23709(2) 0.95426(2) 0.41158(2) 0.02041(5) Uani 1 1 d . . . . .
Rh1 Rh 0.14552(2) 0.90066(2) 0.58190(2) 0.01077(4) Uani 1 1 d . . . . .
H51 H 0.1496(8) 0.6747(17) 0.6115(9) 0.04 Uiso 1 1 d D U . . .
H55 H 0.1881(9) 1.0904(11) 0.6550(12) 0.04 Uiso 1 1 d D U . . .
H54 H 0.2334(8) 0.977(2) 0.6402(11) 0.04 Uiso 1 1 d D U . . .
H58 H 0.0956(4) 0.788(2) 0.6075(9) 0.04 Uiso 1 1 d D U . . .

loop_
_atom_site_aniso_label
_atom_site_aniso_U_11
_atom_site_aniso_U_22
_atom_site_aniso_U_33
_atom_site_aniso_U_23
_atom_site_aniso_U_13
_atom_site_aniso_U_12
C60A 0.040(3) 0.018(2) 0.045(3) -0.003(2) 0.027(3) 0.0045(18)
C61 0.0440(13) 0.0323(11) 0.0484(14) -0.0017(10) 0.0309(12) 0.0043(10)
O1 0.0422(12) 0.0198(9) 0.0440(12) 0 0.0302(11) 0
C60B 0.047(3) 0.024(2) 0.058(3) 0.000(3) 0.036(3) 0.005(2)
C1 0.0098(7) 0.0129(7) 0.0106(7) -0.0022(6) 0.0048(6) -0.0005(6)
C2 0.0201(8) 0.0157(8) 0.0189(8) 0.0049(6) 0.0143(7) 0.0033(6)
C3 0.0186(8) 0.0168(8) 0.0162(8) 0.0027(6) 0.0123(7) 0.0012(6)
C4 0.0142(7) 0.0131(7) 0.0138(7) -0.0005(6) 0.0088(6) 0.0030(6)
C5 0.0133(7) 0.0133(7) 0.0137(7) -0.0012(6) 0.0078(6) 0.0017(6)
C6 0.0132(7) 0.0148(7) 0.0124(7) -0.0018(6) 0.0072(6) 0.0013(6)
C11 0.0166(7) 0.0120(7) 0.0161(7) 0.0032(6) 0.0121(7) 0.0039(6)
C12 0.0172(8) 0.0156(8) 0.0208(8) 0.0052(6) 0.0129(7) 0.0034(6)
C13 0.0182(8) 0.0228(9) 0.0282(9) 0.0059(7) 0.0177(8) 0.0051(7)
C14 0.0281(9) 0.0201(8) 0.0255(9) 0.0067(7) 0.0219(8) 0.0083(7)
C15 0.0261(9) 0.0148(8) 0.0186(8) 0.0007(6) 0.0155(7) 0.0024(7)
C16 0.0191(8) 0.0139(7) 0.0178(8) 0.0036(6) 0.0128(7) 0.0017(6)
C17 0.0164(8) 0.0219(9) 0.0309(10) -0.0019(7) 0.0114(8) 0.0004(7)
C18 0.0414(12) 0.0330(11) 0.0397(12) 0.0021(9) 0.0335(10) 0.0108(9)
C19 0.0186(8) 0.0205(8) 0.0245(9) -0.0025(7) 0.0132(8) -0.0024(7)
C21 0.0164(8) 0.0140(7) 0.0130(7) 0.0000(6) 0.0088(7) 0.0018(6)
C22 0.0179(8) 0.0262(9) 0.0229(9) 0.0069(7) 0.0081(7) -0.0045(7)
C23 0.0288(10) 0.0365(11) 0.0326(11) 0.0152(9) 0.0153(9) -0.0070(9)
C24 0.0297(10) 0.0268(10) 0.0173(9) 0.0078(7) 0.0100(8) -0.0012(8)
C25 0.0163(8) 0.0309(10) 0.0156(8) 0.0021(7) 0.0049(7) -0.0023(7)
C26 0.0171(8) 0.0249(9) 0.0180(8) 0.0021(7) 0.0105(7) -0.0013(7)
C31 0.0134(7) 0.0136(7) 0.0165(8) -0.0022(6) 0.0100(6) 0.0000(6)
C32 0.0213(8) 0.0217(9) 0.0168(8) 0.0001(6) 0.0129(7) 0.0035(7)
C33 0.0263(9) 0.0270(9) 0.0203(9) -0.0058(7) 0.0172(8) 0.0011(7)
C34 0.0186(8) 0.0188(8) 0.0277(9) -0.0058(7) 0.0161(8) 0.0008(7)
C35 0.0160(8) 0.0189(8) 0.0211(8) 0.0016(7) 0.0104(7) 0.0036(6)
C36 0.0164(8) 0.0197(8) 0.0160(8) -0.0013(6) 0.0100(7) 0.0015(6)
C41 0.0139(7) 0.0140(7) 0.0156(7) 0.0025(6) 0.0099(6) 0.0036(6)
C42 0.0185(8) 0.0195(8) 0.0152(8) 0.0005(6) 0.0108(7) 0.0007(6)
C43 0.0168(8) 0.0193(8) 0.0208(8) 0.0015(7) 0.0097(7) -0.0002(7)
C44 0.0197(8) 0.0194(8) 0.0262(9) 0.0098(7) 0.0168(8) 0.0069(7)
C45 0.0266(9) 0.0190(8) 0.0222(8) 0.0073(7) 0.0194(8) 0.0085(7)
C46 0.0207(8) 0.0151(8) 0.0166(8) 0.0024(6) 0.0122(7) 0.0049(6)
C51 0.0255(9) 0.0121(7) 0.0199(8) 0.0039(6) 0.0149(7) 0.0009(7)
C52 0.0266(9) 0.0224(9) 0.0242(9) 0.0096(7) 0.0147(8) 0.0100(7)
C53 0.0168(8) 0.0322(10) 0.0206(9) 0.0048(7) 0.0106(7) 0.0077(7)
C54 0.0122(7) 0.0246(9) 0.0129(7) -0.0007(6) 0.0062(6) -0.0032(6)
C55 0.0151(7) 0.0171(8) 0.0120(7) -0.0027(6) 0.0061(6) -0.0038(6)
C56 0.0200(8) 0.0253(9) 0.0152(8) -0.0030(7) 0.0111(7) -0.0004(7)
C57 0.0234(9) 0.0228(9) 0.0211(8) 0.0001(7) 0.0169(8) -0.0001(7)
C58 0.0205(8) 0.0172(8) 0.0190(8) 0.0028(6) 0.0145(7) -0.0017(6)
N1 0.0148(6) 0.0124(6) 0.0150(6) 0.0016(5) 0.0105(6) 0.0022(5)
N2 0.0140(6) 0.0119(6) 0.0121(6) -0.0002(5) 0.0083(5) 0.0013(5)
P1 0.01199(18) 0.01283(18) 0.01092(18) -0.00056(14) 0.00722(16) 0.00133(14)
Br1 0.01627(8) 0.02121(9) 0.01813(8) -0.00633(6) 0.01002(7) -0.00430(6)
Br2 0.02094(9) 0.02043(9) 0.01797(8) 0.00217(6) 0.01159(7) -0.00281(6)
Rh1 0.01085(6) 0.01014(6) 0.01074(6) 0.00002(4) 0.00665(5) 0.00014(4)

loop_
_atom_type_symbol
_atom_type_description
_atom_type_scat_dispersion_real
_atom_type_scat_dispersion_imag
_atom_type_scat_source
C C 0.0033 0.0016 'International Tables Vol C Tables 4.2.6.8 and 6.1.1.4'
H H 0 0 'International Tables Vol C Tables 4.2.6.8 and 6.1.1.4'
N N 0.0061 0.0033 'International Tables Vol C Tables 4.2.6.8 and 6.1.1.4'
P P 0.1023 0.0942 'International Tables Vol C Tables 4.2.6.8 and 6.1.1.4'
Br Br -0.2901 2.4595 'International Tables Vol C Tables 4.2.6.8 and 6.1.1.4'
Rh Rh -1.1178 0.9187 'International Tables Vol C Tables 4.2.6.8 and 6.1.1.4'
O O 0.0106 0.006 'International Tables Vol C Tables 4.2.6.8 and 6.1.1.4'

loop_
_geom_angle_atom_site_label_1
_geom_angle_atom_site_label_2
_geom_angle_atom_site_label_3
_geom_angle
_geom_angle_site_symmetry_3
C61 C60A O1 105.2(3) .
C61 C60A H60A 110.7 .
O1 C60A H60A 110.7 .
C61 C60A H60B 110.7 .
O1 C60A H60B 110.7 .
H60A C60A H60B 108.8 .
C60A C61 H61A 109.5 .
C60A C61 H61B 109.5 .
H61A C61 H61B 109.5 .
C60A C61 H61C 109.5 .
H61A C61 H61C 109.5 .
H61B C61 H61C 109.5 .
C60A O1 C60A 123.8(4) 2_756
H60C C60B H60D 108.4 .
N2 C1 N1 103.86(13) .
N2 C1 Rh1 124.56(11) .
N1 C1 Rh1 131.57(11) .
C3 C2 N1 106.92(14) .
C3 C2 H2 126.5 .
N1 C2 H2 126.5 .
C2 C3 N2 106.60(14) .
C2 C3 H3 126.7 .
N2 C3 H3 126.7 .
N2 C4 C5 110.84(12) .
N2 C4 H4A 109.5 .
C5 C4 H4A 109.5 .
N2 C4 H4B 109.5 .
C5 C4 H4B 109.5 .
H4A C4 H4B 108.1 .
C4 C5 C6 109.23(12) .
C4 C5 H5A 109.8 .
C6 C5 H5A 109.8 .
C4 C5 H5B 109.8 .
C6 C5 H5B 109.8 .
H5A C5 H5B 108.3 .
C5 C6 P1 112.67(11) .
C5 C6 H6A 109.1 .
P1 C6 H6A 109.1 .
C5 C6 H6B 109.1 .
P1 C6 H6B 109.1 .
H6A C6 H6B 107.8 .
C16 C11 C12 121.80(15) .
C16 C11 N1 117.84(14) .
C12 C11 N1 120.23(14) .
C13 C12 C11 117.72(16) .
C13 C12 C17 120.10(15) .
C11 C12 C17 122.12(15) .
C14 C13 C12 122.01(16) .
C14 C13 H13 119 .
C12 C13 H13 119 .
C15 C14 C13 118.64(15) .
C15 C14 C18 120.58(18) .
C13 C14 C18 120.75(17) .
C14 C15 C16 121.65(16) .
C14 C15 H15 119.2 .
C16 C15 H15 119.2 .
C15 C16 C11 118.17(15) .
C15 C16 C19 119.95(16) .
C11 C16 C19 121.85(15) .
C12 C17 H17A 109.5 .
C12 C17 H17B 109.5 .
H17A C17 H17B 109.5 .
C12 C17 H17C 109.5 .
H17A C17 H17C 109.5 .
H17B C17 H17C 109.5 .
C14 C18 H18A 109.5 .
C14 C18 H18B 109.5 .
H18A C18 H18B 109.5 .
C14 C18 H18C 109.5 .
H18A C18 H18C 109.5 .
H18B C18 H18C 109.5 .
C16 C19 H19A 109.5 .
C16 C19 H19B 109.5 .
H19A C19 H19B 109.5 .
C16 C19 H19C 109.5 .
H19A C19 H19C 109.5 .
H19B C19 H19C 109.5 .
C26 C21 C22 120.00(15) .
C26 C21 P1 122.56(13) .
C22 C21 P1 117.32(13) .
C23 C22 C21 119.11(17) .
C23 C22 H22 120.4 .
C21 C22 H22 120.4 .
C24 C23 C22 121.02(18) .
C24 C23 H23 119.5 .
C22 C23 H23 119.5 .
C25 C24 C23 119.62(17) .
C25 C24 H24 120.2 .
C23 C24 H24 120.2 .
C24 C25 C26 119.98(17) .
C24 C25 H25 120 .
C26 C25 H25 120 .
C21 C26 C25 120.24(16) .
C21 C26 H26 119.9 .
C25 C26 H26 119.9 .
C32 C31 C36 120.38(15) .
C32 C31 P1 119.99(13) .
C36 C31 P1 118.93(12) .
C33 C32 C31 119.50(16) .
C33 C32 H32 120.2 .
C31 C32 H32 120.2 .
C34 C33 C32 120.15(16) .
C34 C33 H33 119.9 .
C32 C33 H33 119.9 .
C33 C34 C35 120.31(16) .
C33 C34 H34 119.8 .
C35 C34 H34 119.8 .
C36 C35 C34 120.28(16) .
C36 C35 H35 119.9 .
C34 C35 H35 119.9 .
C35 C36 C31 119.26(15) .
C35 C36 H36 120.4 .
C31 C36 H36 120.4 .
C46 C41 C42 119.72(15) .
C46 C41 P1 121.87(13) .
C42 C41 P1 118.38(12) .
C43 C42 C41 120.37(16) .
C43 C42 H42 119.8 .
C41 C42 H42 119.8 .
C42 C43 C44 119.40(16) .
C42 C43 H43 120.3 .
C44 C43 H43 120.3 .
C45 C44 C43 120.54(16) .
C45 C44 H44 119.7 .
C43 C44 H44 119.7 .
C44 C45 C46 120.39(16) .
C44 C45 H45 119.8 .
C46 C45 H45 119.8 .
C45 C46 C41 119.46(16) .
C45 C46 H46 120.3 .
C41 C46 H46 120.3 .
C58 C51 C52 126.21(16) .
C58 C51 Rh1 70.68(9) .
C52 C51 Rh1 110.85(11) .
C58 C51 H51 116.5(15) .
C52 C51 H51 115.9(15) .
Rh1 C51 H51 100.1(15) .
C51 C52 C53 112.45(14) .
C51 C52 H52A 109.1 .
C53 C52 H52A 109.1 .
C51 C52 H52B 109.1 .
C53 C52 H52B 109.1 .
H52A C52 H52B 107.8 .
C54 C53 C52 113.29(14) .
C54 C53 H53A 108.9 .
C52 C53 H53A 108.9 .
C54 C53 H53B 108.9 .
C52 C53 H53B 108.9 .
H53A C53 H53B 107.7 .
C55 C54 C53 126.14(15) .
C55 C54 Rh1 71.10(9) .
C53 C54 Rh1 109.97(12) .
C55 C54 H54 116.8(15) .
C53 C54 H54 113.4(15) .
Rh1 C54 H54 108.7(15) .
C54 C55 C56 124.60(15) .
C54 C55 Rh1 70.13(9) .
C56 C55 Rh1 112.26(11) .
C54 C55 H55 116.8(15) .
C56 C55 H55 114.5(15) .
Rh1 C55 H55 107.6(15) .
C55 C56 C57 111.17(14) .
C55 C56 H56A 109.4 .
C57 C56 H56A 109.4 .
C55 C56 H56B 109.4 .
C57 C56 H56B 109.4 .
H56A C56 H56B 108 .
C58 C57 C56 112.98(14) .
C58 C57 H57A 109 .
C56 C57 H57A 109 .
C58 C57 H57B 109 .
C56 C57 H57B 109 .
H57A C57 H57B 107.8 .
C51 C58 C57 127.82(16) .
C51 C58 Rh1 72.87(10) .
C57 C58 Rh1 105.02(11) .
C51 C58 H58 116.4(15) .
C57 C58 H58 114.6(15) .
Rh1 C58 H58 103.5(15) .
C1 N1 C2 110.92(13) .
C1 N1 C11 126.44(13) .
C2 N1 C11 122.53(13) .
C1 N2 C3 111.70(13) .
C1 N2 C4 124.85(13) .
C3 N2 C4 123.41(13) .
C6 P1 C31 112.61(7) .
C6 P1 C21 109.32(8) .
C31 P1 C21 107.74(7) .
C6 P1 C41 111.42(8) .
C31 P1 C41 104.81(7) .
C21 P1 C41 110.84(8) .
C1 Rh1 C54 89.36(6) .
C1 Rh1 C55 93.63(6) .
C54 Rh1 C55 38.77(7) .
C1 Rh1 C58 161.53(6) .
C54 Rh1 C58 98.31(6) .
C55 Rh1 C58 82.30(6) .
C1 Rh1 C51 161.97(6) .
C54 Rh1 C51 81.58(7) .
C55 Rh1 C51 89.03(6) .
C58 Rh1 C51 36.45(6) .
C1 Rh1 Br1 90.94(4) .
C54 Rh1 Br1 156.51(5) .
C55 Rh1 Br1 164.26(5) .
C58 Rh1 Br1 88.62(5) .
C51 Rh1 Br1 91.27(5) .

loop_
_geom_bond_atom_site_label_1
_geom_bond_atom_site_label_2
_geom_bond_distance
_geom_bond_site_symmetry_2
C60A C61 1.470(5) .
C60A O1 1.535(5) .
C60A H60A 0.97 .
C60A H60B 0.97 .
C61 H61A 0.96 .
C61 H61B 0.96 .
C61 H61C 0.96 .
O1 C60A 1.535(5) 2_756
C60B H60C 0.97 .
C60B H60D 0.97 .
C1 N2 1.357(2) .
C1 N1 1.364(2) .
C1 Rh1 2.0280(16) .
C2 C3 1.342(2) .
C2 N1 1.391(2) .
C2 H2 0.93 .
C3 N2 1.384(2) .
C3 H3 0.93 .
C4 N2 1.4626(19) .
C4 C5 1.523(2) .
C4 H4A 0.97 .
C4 H4B 0.97 .
C5 C6 1.540(2) .
C5 H5A 0.97 .
C5 H5B 0.97 .
C6 P1 1.7894(16) .
C6 H6A 0.97 .
C6 H6B 0.97 .
C11 C16 1.398(2) .
C11 C12 1.398(2) .
C11 N1 1.4465(19) .
C12 C13 1.394(2) .
C12 C17 1.504(2) .
C13 C14 1.388(3) .
C13 H13 0.93 .
C14 C15 1.387(3) .
C14 C18 1.509(2) .
C15 C16 1.392(2) .
C15 H15 0.93 .
C16 C19 1.503(2) .
C17 H17A 0.96 .
C17 H17B 0.96 .
C17 H17C 0.96 .
C18 H18A 0.96 .
C18 H18B 0.96 .
C18 H18C 0.96 .
C19 H19A 0.96 .
C19 H19B 0.96 .
C19 H19C 0.96 .
C21 C26 1.386(2) .
C21 C22 1.390(2) .
C21 P1 1.7917(16) .
C22 C23 1.384(3) .
C22 H22 0.93 .
C23 C24 1.384(3) .
C23 H23 0.93 .
C24 C25 1.380(3) .
C24 H24 0.93 .
C25 C26 1.386(2) .
C25 H25 0.93 .
C26 H26 0.93 .
C31 C32 1.394(2) .
C31 C36 1.397(2) .
C31 P1 1.7915(16) .
C32 C33 1.390(2) .
C32 H32 0.93 .
C33 C34 1.381(3) .
C33 H33 0.93 .
C34 C35 1.388(2) .
C34 H34 0.93 .
C35 C36 1.387(2) .
C35 H35 0.93 .
C36 H36 0.93 .
C41 C46 1.393(2) .
C41 C42 1.400(2) .
C41 P1 1.7957(16) .
C42 C43 1.385(2) .
C42 H42 0.93 .
C43 C44 1.387(3) .
C43 H43 0.93 .
C44 C45 1.384(3) .
C44 H44 0.93 .
C45 C46 1.388(2) .
C45 H45 0.93 .
C46 H46 0.93 .
C51 C58 1.380(2) .
C51 C52 1.512(3) .
C51 Rh1 2.2190(16) .
C51 H51 0.949(10) .
C52 C53 1.534(3) .
C52 H52A 0.97 .
C52 H52B 0.97 .
C53 C54 1.513(2) .
C53 H53A 0.97 .
C53 H53B 0.97 .
C54 C55 1.404(2) .
C54 Rh1 2.1091(16) .
C54 H54 0.950(10) .
C55 C56 1.522(2) .
C55 Rh1 2.1216(16) .
C55 H55 0.947(10) .
C56 C57 1.532(2) .
C56 H56A 0.97 .
C56 H56B 0.97 .
C57 C58 1.504(2) .
C57 H57A 0.97 .
C57 H57B 0.97 .
C58 Rh1 2.1912(16) .
C58 H58 0.951(10) .
Br1 Rh1 2.4884(2) .

loop_
_geom_torsion_atom_site_label_1
_geom_torsion_atom_site_label_2
_geom_torsion_atom_site_label_3
_geom_torsion_atom_site_label_4
_geom_torsion
_geom_torsion_site_symmetry_4
C61 C60A O1 C60A -142.3(4) 2_756
N1 C2 C3 N2 -0.09(19) .
N2 C4 C5 C6 174.06(13) .
C4 C5 C6 P1 167.74(11) .
C16 C11 C12 C13 -1.1(2) .
N1 C11 C12 C13 -176.91(14) .
C16 C11 C12 C17 176.16(16) .
N1 C11 C12 C17 0.3(2) .
C11 C12 C13 C14 1.0(3) .
C17 C12 C13 C14 -176.25(16) .
C12 C13 C14 C15 -0.9(3) .
C12 C13 C14 C18 177.05(17) .
C13 C14 C15 C16 0.8(3) .
C18 C14 C15 C16 -177.17(16) .
C14 C15 C16 C11 -0.8(2) .
C14 C15 C16 C19 177.19(16) .
C12 C11 C16 C15 1.0(2) .
N1 C11 C16 C15 176.90(14) .
C12 C11 C16 C19 -177.00(15) .
N1 C11 C16 C19 -1.1(2) .
C26 C21 C22 C23 -1.4(3) .
P1 C21 C22 C23 174.63(17) .
C21 C22 C23 C24 0.9(3) .
C22 C23 C24 C25 0.6(4) .
C23 C24 C25 C26 -1.7(3) .
C22 C21 C26 C25 0.4(3) .
P1 C21 C26 C25 -175.43(14) .
C24 C25 C26 C21 1.2(3) .
C36 C31 C32 C33 2.6(3) .
P1 C31 C32 C33 -167.76(14) .
C31 C32 C33 C34 0.4(3) .
C32 C33 C34 C35 -3.0(3) .
C33 C34 C35 C36 2.8(3) .
C34 C35 C36 C31 0.1(3) .
C32 C31 C36 C35 -2.8(2) .
P1 C31 C36 C35 167.63(13) .
C46 C41 C42 C43 3.1(2) .
P1 C41 C42 C43 -178.99(13) .
C41 C42 C43 C44 -0.3(3) .
C42 C43 C44 C45 -2.5(3) .
C43 C44 C45 C46 2.4(3) .
C44 C45 C46 C41 0.4(2) .
C42 C41 C46 C45 -3.1(2) .
P1 C41 C46 C45 179.02(12) .
C58 C51 C52 C53 -93.7(2) .
Rh1 C51 C52 C53 -12.92(19) .
C51 C52 C53 C54 33.9(2) .
C52 C53 C54 C55 42.4(2) .
C52 C53 C54 Rh1 -38.35(18) .
C53 C54 C55 C56 2.5(3) .
Rh1 C54 C55 C56 103.89(16) .
C53 C54 C55 Rh1 -101.36(17) .
C54 C55 C56 C57 -95.68(19) .
Rh1 C55 C56 C57 -15.11(18) .
C55 C56 C57 C58 40.4(2) .
C52 C51 C58 C57 6.2(3) .
Rh1 C51 C58 C57 -95.97(17) .
C52 C51 C58 Rh1 102.16(17) .
C56 C57 C58 C51 36.2(2) .
C56 C57 C58 Rh1 -43.53(16) .
N2 C1 N1 C2 0.11(17) .
Rh1 C1 N1 C2 178.68(12) .
N2 C1 N1 C11 -176.11(14) .
Rh1 C1 N1 C11 2.5(2) .
C3 C2 N1 C1 -0.01(19) .
C3 C2 N1 C11 176.38(14) .
C16 C11 N1 C1 103.68(18) .
C12 C11 N1 C1 -80.3(2) .
C16 C11 N1 C2 -72.1(2) .
C12 C11 N1 C2 103.88(18) .
N1 C1 N2 C3 -0.17(17) .
Rh1 C1 N2 C3 -178.87(11) .
N1 C1 N2 C4 -178.06(13) .
Rh1 C1 N2 C4 3.2(2) .
C2 C3 N2 C1 0.16(19) .
C2 C3 N2 C4 178.09(14) .
C5 C4 N2 C1 105.02(17) .
C5 C4 N2 C3 -72.64(19) .
C5 C6 P1 C31 169.48(11) .
C5 C6 P1 C21 49.77(13) .
C5 C6 P1 C41 -73.07(13) .
C32 C31 P1 C6 -131.48(14) .
C36 C31 P1 C6 58.06(15) .
C32 C31 P1 C21 -10.86(16) .
C36 C31 P1 C21 178.68(13) .
C32 C31 P1 C41 107.23(14) .
C36 C31 P1 C41 -63.23(14) .
C26 C21 P1 C6 -135.45(14) .
C22 C21 P1 C6 48.61(16) .
C26 C21 P1 C31 101.88(15) .
C22 C21 P1 C31 -74.06(15) .
C26 C21 P1 C41 -12.26(17) .
C22 C21 P1 C41 171.80(14) .
C46 C41 P1 C6 2.85(16) .
C42 C41 P1 C6 -175.04(12) .
C46 C41 P1 C31 124.92(14) .
C42 C41 P1 C31 -52.98(14) .
C46 C41 P1 C21 -119.12(14) .
C42 C41 P1 C21 62.99(15) .
